data_7020915
loop_
_publ_author_name
'Hsiao, Mon-Wei'
'Lin, Chu-Chieh'

_publ_section_title
;
 Ring-opening polymerization of l-lactide catalyzed by calcium complexes.
;
_journal_issue 6
_journal_name_full 'Dalton transactions (Cambridge, England : 2003)'
_journal_page_first 2041
_journal_page_last 2051
_journal_paper_doi 10.1039/c2dt32487c
_journal_volume 42
_journal_year 2013
_chemical_formula_moiety 'C56 H58 Ca Cl4 N8 O2'
_chemical_formula_sum 'C56 H58 Ca Cl4 N8 O2'
_chemical_formula_weight 1056.98
_chemical_name_systematic
;
?
;
_space_group_IT_number 15
_symmetry_cell_setting monoclinic
_symmetry_space_group_name_Hall '-C 2yc'
_symmetry_space_group_name_H-M 'C 1 2/c 1'
_atom_sites_solution_hydrogens geom
_atom_sites_solution_primary direct
_atom_sites_solution_secondary difmap
_audit_creation_method SHELXL-97
_cell_angle_alpha 90.00
_cell_angle_beta 121.30(2)
_cell_angle_gamma 90.00
_cell_formula_units_Z 4
_cell_length_a 27.021(4)
_cell_length_b 13.1464(12)
_cell_length_c 17.215(3)
_cell_measurement_reflns_used 5216
_cell_measurement_temperature 100(2)
_cell_measurement_theta_max 27.2697
_cell_measurement_theta_min 2.7364
_cell_volume 5225.2(17)
_computing_cell_refinement
;
CrysAlisPro, Oxford Diffraction Ltd.,
Version 1.171.33.46 (release 27-08-2009 CrysAlis171 .NET)
(compiled Aug 27 2009,17:19:36)
;
_computing_data_collection
;
CrysAlisPro, Oxford Diffraction Ltd.,
Version 1.171.33.46 (release 27-08-2009 CrysAlis171 .NET)
(compiled Aug 27 2009,17:19:36)
;
_computing_data_reduction
;
CrysAlisPro, Oxford Diffraction Ltd.,
Version 1.171.33.46 (release 27-08-2009 CrysAlis171 .NET)
(compiled Aug 27 2009,17:19:36)
;
_computing_molecular_graphics 'Bruker SHELXTL'
_computing_publication_material 'Bruker SHELXTL'
_computing_structure_refinement 'SHELXL-97 (Sheldrick, 2008)'
_computing_structure_solution 'SHELXS-97 (Sheldrick, 2008)'
_diffrn_ambient_temperature 100(2)
_diffrn_detector_area_resol_mean 16.0690
_diffrn_measured_fraction_theta_full 0.999
_diffrn_measured_fraction_theta_max 0.999
_diffrn_measurement_device_type 'Xcalibur, Sapphire3, Gemini'
_diffrn_measurement_method '\w scans'
_diffrn_radiation_monochromator graphite
_diffrn_radiation_source 'Enhance (Mo) X-ray Source'
_diffrn_radiation_type MoK\a
_diffrn_radiation_wavelength 0.7107
_diffrn_reflns_av_R_equivalents 0.0210
_diffrn_reflns_av_sigmaI/netI 0.0406
_diffrn_reflns_limit_h_max 32
_diffrn_reflns_limit_h_min -33
_diffrn_reflns_limit_k_max 16
_diffrn_reflns_limit_k_min -15
_diffrn_reflns_limit_l_max 21
_diffrn_reflns_limit_l_min -9
_diffrn_reflns_number 10664
_diffrn_reflns_theta_full 25.99
_diffrn_reflns_theta_max 25.99
_diffrn_reflns_theta_min 2.74
_exptl_absorpt_coefficient_mu 0.375
_exptl_absorpt_correction_T_max 1.00000
_exptl_absorpt_correction_T_min 0.92254
_exptl_absorpt_correction_type multi-scan
_exptl_absorpt_process_details
;
CrysAlisPro, Oxford Diffraction Ltd.,
Version 1.171.33.46 (release 27-08-2009 CrysAlis171 .NET)
(compiled Aug 27 2009,17:19:36)
Empirical absorption correction using spherical harmonics,
implemented in SCALE3 ABSPACK scaling algorithm.
;
_exptl_crystal_colour colorless
_exptl_crystal_density_diffrn 1.344
_exptl_crystal_density_method 'not measured'
_exptl_crystal_description parallelepiped
_exptl_crystal_F_000 2216
_exptl_crystal_size_max 0.50
_exptl_crystal_size_mid 0.40
_exptl_crystal_size_min 0.15
_refine_diff_density_max 1.691
_refine_diff_density_min -0.874
_refine_diff_density_rms 0.072
_refine_ls_extinction_method none
_refine_ls_goodness_of_fit_ref 1.087
_refine_ls_hydrogen_treatment constr
_refine_ls_matrix_type full
_refine_ls_number_parameters 321
_refine_ls_number_reflns 5137
_refine_ls_number_restraints 0
_refine_ls_restrained_S_all 1.087
_refine_ls_R_factor_all 0.0681
_refine_ls_R_factor_gt 0.0521
_refine_ls_shift/su_max 0.000
_refine_ls_shift/su_mean 0.000
_refine_ls_structure_factor_coef Fsqd
_refine_ls_weighting_details 'calc w=1/[\s^2^(Fo^2^)+(0.1129P)^2^+0.0000P] where P=(Fo^2^+2Fc^2^)/3'
_refine_ls_weighting_scheme calc
_refine_ls_wR_factor_gt 0.1667
_refine_ls_wR_factor_ref 0.1740
_reflns_number_gt 3829
_reflns_number_total 5137
_reflns_threshold_expression >2sigma(I)
_cod_data_source_file c2dt32487c.txt
_cod_data_source_block 2
_cod_original_cell_volume 5225.0(13)
_cod_database_code 7020915

loop_
_symmetry_equiv_pos_as_xyz
'x, y, z'
'-x, y, -z+1/2'
'x+1/2, y+1/2, z'
'-x+1/2, y+1/2, -z+1/2'
'-x, -y, -z'
'x, -y, z-1/2'
'-x+1/2, -y+1/2, -z'
'x+1/2, -y+1/2, z-1/2'

loop_
_atom_site_label
_atom_site_type_symbol
_atom_site_fract_x
_atom_site_fract_y
_atom_site_fract_z
_atom_site_U_iso_or_equiv
_atom_site_adp_type
_atom_site_occupancy
_atom_site_symmetry_multiplicity
_atom_site_calc_flag
_atom_site_refinement_flags
Ca Ca 0.5000 0.33306(5) 0.2500 0.0138(2) Uani 1 2 d S
O1 O 0.43528(7) 0.45380(13) 0.16581(12) 0.0174(4) Uani 1 1 d .
N2 N 0.29296(9) 0.54102(17) 0.07708(15) 0.0207(5) Uani 1 1 d .
N3 N 0.41500(9) 0.27863(16) 0.25685(14) 0.0177(5) Uani 1 1 d .
N1 N 0.34967(9) 0.54860(15) 0.09620(14) 0.0169(5) Uani 1 1 d .
N4 N 0.53561(9) 0.21442(16) 0.38856(14) 0.0182(5) Uani 1 1 d .
C17 C 0.21427(10) 0.13978(19) 0.17792(17) 0.0165(5) Uani 1 1 d .
C27 C 0.13770(11) 0.0041(2) 0.10804(17) 0.0207(6) Uani 1 1 d .
H27A H 0.1584 -0.0273 0.0854 0.025 Uiso 1 1 calc R
C4 C 0.36077(10) 0.30785(19) 0.20729(17) 0.0158(5) Uani 1 1 d .
C14 C 0.31202(10) 0.24620(19) 0.20068(17) 0.0172(5) Uani 1 1 d .
C22 C 0.16019(10) 0.09068(19) 0.16172(16) 0.0175(5) Uani 1 1 d .
C15 C 0.27954(11) 0.18333(19) 0.12618(17) 0.0184(5) Uani 1 1 d .
H15A H 0.2903 0.1759 0.0832 0.022 Uiso 1 1 calc R
C11 C 0.33997(14) 0.7996(2) -0.00662(19) 0.0284(7) Uani 1 1 d .
H11A H 0.3114 0.8454 -0.0450 0.034 Uiso 1 1 calc R
C23 C 0.12841(11) 0.1340(2) 0.19699(17) 0.0207(6) Uani 1 1 d .
H23A H 0.1429 0.1910 0.2341 0.025 Uiso 1 1 calc R
C2 C 0.28992(11) 0.45296(19) 0.11054(18) 0.0191(6) Uani 1 1 d .
C1 C 0.38245(11) 0.46452(18) 0.14286(16) 0.0155(5) Uani 1 1 d .
C24 C 0.07594(11) 0.0932(2) 0.17745(18) 0.0233(6) Uani 1 1 d .
H24A H 0.0556 0.1230 0.2015 0.028 Uiso 1 1 calc R
C7 C 0.36676(11) 0.64007(19) 0.07315(17) 0.0183(6) Uani 1 1 d .
C26 C 0.08470(12) -0.0364(2) 0.08776(19) 0.0256(6) Uani 1 1 d .
H26A H 0.0701 -0.0936 0.0509 0.031 Uiso 1 1 calc R
C12 C 0.32374(12) 0.7082(2) 0.01468(18) 0.0230(6) Uani 1 1 d .
H12A H 0.2848 0.6927 -0.0097 0.028 Uiso 1 1 calc R
C16 C 0.23176(11) 0.1317(2) 0.11453(17) 0.0189(5) Uani 1 1 d .
H16A H 0.2107 0.0908 0.0636 0.023 Uiso 1 1 calc R
C19 C 0.29640(11) 0.2525(2) 0.26666(17) 0.0216(6) Uani 1 1 d .
H19A H 0.3182 0.2921 0.3183 0.026 Uiso 1 1 calc R
C3 C 0.34453(10) 0.39980(19) 0.15358(17) 0.0162(5) Uani 1 1 d .
C18 C 0.24858(11) 0.1997(2) 0.25519(17) 0.0204(6) Uani 1 1 d .
H18A H 0.2390 0.2042 0.2998 0.024 Uiso 1 1 calc R
C9 C 0.43992(13) 0.7557(2) 0.0856(2) 0.0315(7) Uani 1 1 d .
H9A H 0.4787 0.7712 0.1087 0.038 Uiso 1 1 calc R
C25 C 0.05355(12) 0.0081(2) 0.12201(18) 0.0261(6) Uani 1 1 d .
H25A H 0.0180 -0.0188 0.1081 0.031 Uiso 1 1 calc R
C10 C 0.39757(14) 0.8238(2) 0.0280(2) 0.0290(7) Uani 1 1 d .
H10A H 0.4077 0.8850 0.0128 0.035 Uiso 1 1 calc R
C13 C 0.23309(11) 0.4271(2) 0.1025(2) 0.0299(7) Uani 1 1 d .
H13A H 0.2054 0.4796 0.0691 0.045 Uiso 1 1 calc R
H13B H 0.2386 0.4217 0.1622 0.045 Uiso 1 1 calc R
H13C H 0.2191 0.3635 0.0712 0.045 Uiso 1 1 calc R
C6 C 0.48655(11) 0.2057(2) 0.40323(17) 0.0197(6) Uani 1 1 d .
H6A H 0.4840 0.2676 0.4316 0.024 Uiso 1 1 calc R
H6B H 0.4939 0.1498 0.4447 0.024 Uiso 1 1 calc R
C5 C 0.42898(11) 0.1877(2) 0.31575(18) 0.0221(6) Uani 1 1 d .
H5A H 0.4315 0.1281 0.2848 0.026 Uiso 1 1 calc R
H5B H 0.3988 0.1764 0.3293 0.026 Uiso 1 1 calc R
C20 C 0.55509(12) 0.1123(2) 0.37947(19) 0.0262(6) Uani 1 1 d .
H20A H 0.5674 0.0740 0.4341 0.039 Uiso 1 1 calc R
H20B H 0.5868 0.1191 0.3696 0.039 Uiso 1 1 calc R
H20C H 0.5237 0.0775 0.3288 0.039 Uiso 1 1 calc R
C21 C 0.58456(12) 0.2662(2) 0.46592(18) 0.0288(7) Uani 1 1 d .
H21A H 0.5993 0.2246 0.5193 0.043 Uiso 1 1 calc R
H21B H 0.5718 0.3302 0.4762 0.043 Uiso 1 1 calc R
H21C H 0.6146 0.2777 0.4529 0.043 Uiso 1 1 calc R
C8 C 0.42519(12) 0.6643(2) 0.1094(2) 0.0249(6) Uani 1 1 d .
H8A H 0.4540 0.6197 0.1491 0.030 Uiso 1 1 calc R
Cl1 Cl 0.34831(6) 0.91117(8) 0.17307(7) 0.0698(4) Uani 1 1 d .
Cl2 Cl 0.41179(6) 0.93792(8) 0.36804(7) 0.0753(4) Uani 1 1 d .
C28 C 0.34269(15) 0.9432(3) 0.2666(2) 0.0389(8) Uani 1 1 d .
H28A H 0.3165 0.8964 0.2710 0.047 Uiso 1 1 calc R
H28B H 0.3269 1.0113 0.2587 0.047 Uiso 1 1 calc R

loop_
_atom_site_aniso_label
_atom_site_aniso_U_11
_atom_site_aniso_U_22
_atom_site_aniso_U_33
_atom_site_aniso_U_23
_atom_site_aniso_U_13
_atom_site_aniso_U_12
Ca 0.0100(3) 0.0124(4) 0.0185(4) 0.000 0.0070(3) 0.000
O1 0.0124(9) 0.0166(9) 0.0242(9) 0.0040(7) 0.0101(8) 0.0019(7)
N2 0.0125(11) 0.0221(12) 0.0266(12) 0.0016(9) 0.0095(10) 0.0031(9)
N3 0.0145(10) 0.0168(11) 0.0213(11) 0.0051(9) 0.0091(9) 0.0006(9)
N1 0.0141(10) 0.0171(11) 0.0201(11) 0.0034(9) 0.0093(9) 0.0022(9)
N4 0.0141(11) 0.0165(11) 0.0211(11) 0.0022(9) 0.0071(9) 0.0005(9)
C17 0.0129(12) 0.0157(12) 0.0199(12) 0.0033(10) 0.0079(10) 0.0013(10)
C27 0.0200(13) 0.0223(14) 0.0209(13) 0.0012(11) 0.0114(11) -0.0019(11)
C4 0.0138(12) 0.0167(12) 0.0191(12) 0.0004(10) 0.0101(10) 0.0002(10)
C14 0.0133(12) 0.0165(12) 0.0217(13) 0.0046(10) 0.0091(10) 0.0019(10)
C22 0.0134(12) 0.0198(13) 0.0151(12) 0.0047(10) 0.0045(10) -0.0011(10)
C15 0.0185(13) 0.0198(13) 0.0196(13) 0.0005(11) 0.0118(11) 0.0010(11)
C11 0.0439(18) 0.0151(13) 0.0215(14) 0.0053(11) 0.0138(13) 0.0089(13)
C23 0.0174(13) 0.0227(14) 0.0204(13) -0.0001(11) 0.0087(11) -0.0023(11)
C2 0.0136(12) 0.0196(13) 0.0233(13) 0.0008(11) 0.0092(11) 0.0031(10)
C1 0.0158(12) 0.0145(12) 0.0159(12) 0.0012(10) 0.0080(10) 0.0032(10)
C24 0.0168(13) 0.0305(15) 0.0250(14) 0.0060(12) 0.0126(11) 0.0023(12)
C7 0.0242(14) 0.0139(12) 0.0199(13) 0.0012(10) 0.0136(11) 0.0012(11)
C26 0.0249(15) 0.0233(15) 0.0236(14) 0.0020(11) 0.0089(12) -0.0086(12)
C12 0.0245(14) 0.0192(13) 0.0220(14) 0.0016(11) 0.0097(12) 0.0054(11)
C16 0.0164(13) 0.0196(13) 0.0186(12) -0.0024(10) 0.0077(11) -0.0016(11)
C19 0.0180(13) 0.0266(14) 0.0185(13) -0.0039(11) 0.0084(11) -0.0054(11)
C3 0.0122(12) 0.0164(13) 0.0205(13) 0.0001(10) 0.0089(10) 0.0007(10)
C18 0.0168(13) 0.0263(14) 0.0215(13) -0.0002(11) 0.0125(11) -0.0026(11)
C9 0.0343(17) 0.0234(15) 0.0460(19) 0.0035(14) 0.0274(15) -0.0008(13)
C25 0.0165(13) 0.0322(16) 0.0251(14) 0.0057(12) 0.0078(11) -0.0086(12)
C10 0.0493(19) 0.0145(13) 0.0320(16) 0.0042(12) 0.0273(15) -0.0003(13)
C13 0.0146(13) 0.0264(15) 0.0477(18) 0.0073(14) 0.0156(13) 0.0045(12)
C6 0.0215(14) 0.0184(13) 0.0222(13) 0.0058(11) 0.0133(11) 0.0031(11)
C5 0.0154(13) 0.0223(14) 0.0292(14) 0.0085(12) 0.0120(12) 0.0013(11)
C20 0.0281(15) 0.0245(15) 0.0263(14) 0.0052(12) 0.0143(12) 0.0107(12)
C21 0.0229(15) 0.0304(16) 0.0207(14) 0.0031(12) 0.0026(12) -0.0065(12)
C8 0.0247(14) 0.0197(14) 0.0361(16) 0.0091(12) 0.0198(13) 0.0063(11)
Cl1 0.1118(10) 0.0606(7) 0.0483(6) -0.0031(5) 0.0495(6) 0.0084(6)
Cl2 0.1046(10) 0.0419(6) 0.0432(6) 0.0140(4) 0.0130(6) -0.0071(6)
C28 0.050(2) 0.0335(18) 0.0434(19) -0.0057(15) 0.0310(17) 0.0012(16)

loop_
_atom_type_symbol
_atom_type_description
_atom_type_scat_dispersion_real
_atom_type_scat_dispersion_imag
_atom_type_scat_source
C C 0.0033 0.0016 'International Tables Vol C Tables 4.2.6.8 and 6.1.1.4'
H H 0.0000 0.0000 'International Tables Vol C Tables 4.2.6.8 and 6.1.1.4'
N N 0.0061 0.0033 'International Tables Vol C Tables 4.2.6.8 and 6.1.1.4'
O O 0.0106 0.0060 'International Tables Vol C Tables 4.2.6.8 and 6.1.1.4'
Ca Ca 0.2262 0.3064 'International Tables Vol C Tables 4.2.6.8 and 6.1.1.4'
Cl Cl 0.1484 0.1585 'International Tables Vol C Tables 4.2.6.8 and 6.1.1.4'

loop_
_geom_angle_atom_site_label_1
_geom_angle_atom_site_label_2
_geom_angle_atom_site_label_3
_geom_angle
_geom_angle_site_symmetry_1
_geom_angle_site_symmetry_3
O1 Ca O1 90.07(9) 2_655 .
O1 Ca N3 127.33(7) 2_655 .
O1 Ca N3 78.67(6) . .
O1 Ca N3 78.67(6) 2_655 2_655
O1 Ca N3 127.33(7) . 2_655
N3 Ca N3 146.27(10) . 2_655
O1 Ca N4 92.25(7) 2_655 .
O1 Ca N4 144.56(6) . .
N3 Ca N4 71.93(7) . .
N3 Ca N4 87.68(7) 2_655 .
O1 Ca N4 144.56(6) 2_655 2_655
O1 Ca N4 92.25(7) . 2_655
N3 Ca N4 87.68(7) . 2_655
N3 Ca N4 71.93(7) 2_655 2_655
N4 Ca N4 105.65(10) . 2_655
O1 Ca C1 101.29(7) 2_655 .
O1 Ca C1 17.53(6) . .
N3 Ca C1 61.16(7) . .
N3 Ca C1 142.51(7) 2_655 .
N4 Ca C1 129.50(7) . .
N4 Ca C1 90.67(7) 2_655 .
O1 Ca C1 17.53(6) 2_655 2_655
O1 Ca C1 101.29(7) . 2_655
N3 Ca C1 142.51(7) . 2_655
N3 Ca C1 61.16(7) 2_655 2_655
N4 Ca C1 90.68(7) . 2_655
N4 Ca C1 129.50(7) 2_655 2_655
C1 Ca C1 115.16(9) . 2_655
C1 O1 Ca 130.45(15) . .
C2 N2 N1 105.7(2) . .
C4 N3 C5 118.8(2) . .
C4 N3 Ca 129.55(17) . .
C5 N3 Ca 110.72(15) . .
C1 N1 N2 111.96(19) . .
C1 N1 C7 129.6(2) . .
N2 N1 C7 118.2(2) . .
C21 N4 C6 110.3(2) . .
C21 N4 C20 108.3(2) . .
C6 N4 C20 110.3(2) . .
C21 N4 Ca 106.58(15) . .
C6 N4 Ca 105.56(14) . .
C20 N4 Ca 115.65(16) . .
C16 C17 C18 117.2(2) . .
C16 C17 C22 121.2(2) . .
C18 C17 C22 121.5(2) . .
C26 C27 C22 121.1(3) . .
C26 C27 H27A 119.4 . .
C22 C27 H27A 119.4 . .
N3 C4 C3 121.7(2) . .
N3 C4 C14 122.1(2) . .
C3 C4 C14 116.2(2) . .
C15 C14 C19 118.1(2) . .
C15 C14 C4 120.0(2) . .
C19 C14 C4 121.9(2) . .
C27 C22 C23 117.7(2) . .
C27 C22 C17 121.9(2) . .
C23 C22 C17 120.4(2) . .
C16 C15 C14 121.5(2) . .
C16 C15 H15A 119.3 . .
C14 C15 H15A 119.3 . .
C10 C11 C12 121.5(3) . .
C10 C11 H11A 119.2 . .
C12 C11 H11A 119.2 . .
C24 C23 C22 121.2(3) . .
C24 C23 H23A 119.4 . .
C22 C23 H23A 119.4 . .
N2 C2 C3 111.8(2) . .
N2 C2 C13 116.8(2) . .
C3 C2 C13 131.3(2) . .
O1 C1 N1 123.0(2) . .
O1 C1 C3 131.5(2) . .
N1 C1 C3 105.5(2) . .
O1 C1 Ca 32.02(11) . .
N1 C1 Ca 154.73(17) . .
C3 C1 Ca 99.67(15) . .
C23 C24 C25 120.3(3) . .
C23 C24 H24A 119.9 . .
C25 C24 H24A 119.9 . .
C12 C7 C8 119.9(2) . .
C12 C7 N1 118.4(2) . .
C8 C7 N1 121.7(2) . .
C25 C26 C27 120.4(3) . .
C25 C26 H26A 119.8 . .
C27 C26 H26A 119.8 . .
C11 C12 C7 119.0(3) . .
C11 C12 H12A 120.5 . .
C7 C12 H12A 120.5 . .
C15 C16 C17 121.3(2) . .
C15 C16 H16A 119.4 . .
C17 C16 H16A 119.4 . .
C18 C19 C14 120.3(2) . .
C18 C19 H19A 119.9 . .
C14 C19 H19A 119.8 . .
C1 C3 C2 105.0(2) . .
C1 C3 C4 125.9(2) . .
C2 C3 C4 128.6(2) . .
C19 C18 C17 121.6(2) . .
C19 C18 H18A 119.2 . .
C17 C18 H18A 119.2 . .
C10 C9 C8 120.8(3) . .
C10 C9 H9A 119.6 . .
C8 C9 H9A 119.6 . .
C26 C25 C24 119.3(2) . .
C26 C25 H25A 120.4 . .
C24 C25 H25A 120.4 . .
C9 C10 C11 119.1(3) . .
C9 C10 H10A 120.4 . .
C11 C10 H10A 120.4 . .
C2 C13 H13A 109.5 . .
C2 C13 H13B 109.5 . .
H13A C13 H13B 109.5 . .
C2 C13 H13C 109.5 . .
H13A C13 H13C 109.5 . .
H13B C13 H13C 109.5 . .
N4 C6 C5 113.0(2) . .
N4 C6 H6A 109.0 . .
C5 C6 H6A 109.0 . .
N4 C6 H6B 109.0 . .
C5 C6 H6B 109.0 . .
H6A C6 H6B 107.8 . .
N3 C5 C6 108.6(2) . .
N3 C5 H5A 110.0 . .
C6 C5 H5A 110.0 . .
N3 C5 H5B 110.0 . .
C6 C5 H5B 110.0 . .
H5A C5 H5B 108.4 . .
N4 C20 H20A 109.5 . .
N4 C20 H20B 109.5 . .
H20A C20 H20B 109.5 . .
N4 C20 H20C 109.5 . .
H20A C20 H20C 109.5 . .
H20B C20 H20C 109.5 . .
N4 C21 H21A 109.5 . .
N4 C21 H21B 109.5 . .
H21A C21 H21B 109.5 . .
N4 C21 H21C 109.5 . .
H21A C21 H21C 109.5 . .
H21B C21 H21C 109.5 . .
C9 C8 C7 119.6(3) . .
C9 C8 H8A 120.2 . .
C7 C8 H8A 120.2 . .
Cl1 C28 Cl2 110.29(19) . .
Cl1 C28 H28A 109.6 . .
Cl2 C28 H28A 109.6 . .
Cl1 C28 H28B 109.6 . .
Cl2 C28 H28B 109.6 . .
H28A C28 H28B 108.1 . .

loop_
_geom_bond_atom_site_label_1
_geom_bond_atom_site_label_2
_geom_bond_distance
_geom_bond_site_symmetry_2
Ca O1 2.2460(18) 2_655
Ca O1 2.2460(18) .
Ca N3 2.466(2) .
Ca N3 2.466(2) 2_655
Ca N4 2.581(2) .
Ca N4 2.581(2) 2_655
Ca C1 3.223(3) .
Ca C1 3.223(3) 2_655
O1 C1 1.276(3) .
N2 C2 1.314(3) .
N2 N1 1.394(3) .
N3 C4 1.313(3) .
N3 C5 1.483(3) .
N1 C1 1.383(3) .
N1 C7 1.417(3) .
N4 C21 1.469(3) .
N4 C6 1.477(3) .
N4 C20 1.480(3) .
C17 C16 1.401(4) .
C17 C18 1.403(4) .
C17 C22 1.485(3) .
C27 C26 1.391(4) .
C27 C22 1.392(4) .
C27 H27A 0.9300 .
C4 C3 1.445(3) .
C4 C14 1.500(3) .
C14 C15 1.389(4) .
C14 C19 1.405(4) .
C22 C23 1.404(4) .
C15 C16 1.378(4) .
C15 H15A 0.9300 .
C11 C10 1.384(4) .
C11 C12 1.392(4) .
C11 H11A 0.9300 .
C23 C24 1.384(4) .
C23 H23A 0.9300 .
C2 C3 1.442(3) .
C2 C13 1.508(3) .
C1 C3 1.416(3) .
C24 C25 1.389(4) .
C24 H24A 0.9300 .
C7 C12 1.396(4) .
C7 C8 1.400(4) .
C26 C25 1.383(4) .
C26 H26A 0.9300 .
C12 H12A 0.9300 .
C16 H16A 0.9300 .
C19 C18 1.387(4) .
C19 H19A 0.9300 .
C18 H18A 0.9300 .
C9 C10 1.384(4) .
C9 C8 1.392(4) .
C9 H9A 0.9300 .
C25 H25A 0.9300 .
C10 H10A 0.9300 .
C13 H13A 0.9600 .
C13 H13B 0.9600 .
C13 H13C 0.9600 .
C6 C5 1.520(4) .
C6 H6A 0.9700 .
C6 H6B 0.9700 .
C5 H5A 0.9700 .
C5 H5B 0.9700 .
C20 H20A 0.9600 .
C20 H20B 0.9600 .
C20 H20C 0.9600 .
C21 H21A 0.9600 .
C21 H21B 0.9600 .
C21 H21C 0.9600 .
C8 H8A 0.9300 .
Cl1 C28 1.745(3) .
Cl2 C28 1.776(4) .
C28 H28A 0.9700 .
C28 H28B 0.9700 .
